data_2205863
loop_
_publ_author_name
'Mao-Lin Hu'
'Fan Chen'
'Shun Wang'

_publ_section_title
<i>catena</i>-Poly[[aqua(nitrato-\k^2^<i>O,O</i>')(1,10-phenanthroline)cadmium(II)]-\m-nitrato-\k^2^<i>O</i>:<i>O</i>']
_journal_issue 6
_journal_name_full 'Acta Crystallographica Section E'
_journal_page_first m1058
_journal_page_last m1060
_journal_paper_doi 10.1107/S1600536805013899
_journal_volume 61
_journal_year 2005
_chemical_formula_iupac '[Cd (N O3)2 (C12 H8 N2) (H2 O)]'
_chemical_formula_moiety 'C12 H10 Cd N4 O7'
_chemical_formula_sum 'C12 H10 Cd N4 O7'
_chemical_formula_weight 434.64
_chemical_name_systematic
;
catena-Poly[[aqua(nitrato-\k^2^O,O')(1,10-phenanthroline)cadmium(II)]-\m-
nitrato-\k^2^O:O']
;
_space_group_IT_number 14
_symmetry_cell_setting monoclinic
_symmetry_space_group_name_Hall '-P 2ybc'
_symmetry_space_group_name_H-M 'P 1 21/c 1'
_atom_sites_solution_hydrogens geom
_atom_sites_solution_primary direct
_atom_sites_solution_secondary difmap
_audit_creation_method SHELXL-97
_cell_angle_alpha 90.00
_cell_angle_beta 93.1590(10)
_cell_angle_gamma 90.00
_cell_formula_units_Z 4
_cell_length_a 7.2499(4)
_cell_length_b 9.4445(6)
_cell_length_c 20.8273(12)
_cell_measurement_reflns_used 4283
_cell_measurement_temperature 298(2)
_cell_measurement_theta_max 25.20
_cell_measurement_theta_min 2.36
_cell_volume 1423.91(15)
_computing_cell_refinement 'SAINT (Bruker, 2002)'
_computing_data_collection 'SMART (Bruker, 2002)'
_computing_data_reduction SAINT
_computing_molecular_graphics 'SHELXTL (Bruker, 2002)'
_computing_publication_material SHELXL97
_computing_structure_refinement 'SHELXL97 (Sheldrick, 1997)'
_computing_structure_solution 'SHELXS97 (Sheldrick, 1997)'
_diffrn_ambient_temperature 298(2)
_diffrn_measured_fraction_theta_full 0.994
_diffrn_measured_fraction_theta_max 0.994
_diffrn_measurement_device_type 'Bruker APEX area-detector'
_diffrn_measurement_method '\f and \w'
_diffrn_radiation_monochromator graphite
_diffrn_radiation_source 'fine-focus sealed tube'
_diffrn_radiation_type MoK\a
_diffrn_radiation_wavelength 0.71073
_diffrn_reflns_av_R_equivalents 0.0224
_diffrn_reflns_av_sigmaI/netI 0.0255
_diffrn_reflns_limit_h_max 8
_diffrn_reflns_limit_h_min -8
_diffrn_reflns_limit_k_max 9
_diffrn_reflns_limit_k_min -11
_diffrn_reflns_limit_l_max 24
_diffrn_reflns_limit_l_min -22
_diffrn_reflns_number 7349
_diffrn_reflns_theta_full 25.23
_diffrn_reflns_theta_max 25.23
_diffrn_reflns_theta_min 1.96
_diffrn_standards_number 0
_exptl_absorpt_coefficient_mu 1.582
_exptl_absorpt_correction_T_max 0.7204
_exptl_absorpt_correction_T_min 0.6554
_exptl_absorpt_correction_type multi-scan
_exptl_absorpt_process_details '(SADABS; Bruker, 2002)'
_exptl_crystal_colour Colorless
_exptl_crystal_density_diffrn 2.027
_exptl_crystal_density_method 'not measured'
_exptl_crystal_description Block
_exptl_crystal_F_000 856
_exptl_crystal_size_max 0.34
_exptl_crystal_size_mid 0.22
_exptl_crystal_size_min 0.21
_refine_diff_density_max 0.422
_refine_diff_density_min -0.388
_refine_ls_extinction_coef 0.0137(5)
_refine_ls_extinction_expression Fc^*^=kFc[1+0.001xFc^2^\l^3^/sin(2\q)]^-1/4^
_refine_ls_extinction_method SHELXL97
_refine_ls_goodness_of_fit_ref 1.067
_refine_ls_hydrogen_treatment mixed
_refine_ls_matrix_type full
_refine_ls_number_parameters 224
_refine_ls_number_reflns 2566
_refine_ls_number_restraints 3
_refine_ls_restrained_S_all 1.066
_refine_ls_R_factor_all 0.0273
_refine_ls_R_factor_gt 0.0243
_refine_ls_shift/su_max 0.001
_refine_ls_shift/su_mean 0.000
_refine_ls_structure_factor_coef Fsqd
_refine_ls_weighting_details 'calc w = 1/[\s^2^(Fo^2^)+(0.0242P)^2^+0.9061P] where P = (Fo^2^+2Fc^2^)/3'
_refine_ls_weighting_scheme calc
_refine_ls_wR_factor_gt 0.0570
_refine_ls_wR_factor_ref 0.0585
_reflns_number_gt 2348
_reflns_number_total 2566
_reflns_threshold_expression I>2\s(I)
_cod_data_source_file br6190.cif
_cod_data_source_block I
_cod_depositor_comments
;
The following automatic conversions were performed:
'_symmetry_cell_setting' value 'Monoclinic' changed to 'monoclinic'
according to '/home/saulius/struct/CIF-dictionaries/cif_core.dic'
dictionary named 'cif_core.dic' version 2.4.1 from
2010-06-29.

'_exptl_absorpt_correction_type' value 'Multi-scan' changed
to 'multi-scan' according to
'/home/saulius/struct/CIF-dictionaries/cif_core.dic' dictionary named
'cif_core.dic' version 2.4.1 from 2010-06-29.

Automatic conversion script
Id: cif_fix_enum 1527 2010-12-29 10:47:43Z saulius 

The following automatic conversions were performed:

'_symmetry_cell_setting' value 'Monoclinic' changed to 'monoclinic'
according to /home/saulius/struct/CIF-dictionaries/cif_core.dic
dictionary named 'cif_core.dic' version 2.4.1 from
2010-06-29.

'_exptl_absorpt_correction_type' value 'Multi-scan'
changed to 'multi-scan' according to
/home/saulius/struct/CIF-dictionaries/cif_core.dic dictionary named
'cif_core.dic' version 2.4.1 from 2010-06-29.

Automatic conversion script
Id: cif_fix_values 1715 2011-07-08 13:25:40Z adriana 
;
_cod_original_sg_symbol_H-M 'P 21/c'
_cod_database_code 2205863
_cod_database_fobs_code 2205863

loop_
_symmetry_equiv_pos_as_xyz
'x, y, z'
'-x, y+1/2, -z+1/2'
'-x, -y, -z'
'x, -y-1/2, z-1/2'

loop_
_atom_site_label
_atom_site_fract_x
_atom_site_fract_y
_atom_site_fract_z
_atom_site_U_iso_or_equiv
_atom_site_adp_type
_atom_site_calc_flag
_atom_site_refinement_flags
_atom_site_occupancy
_atom_site_type_symbol
Cd1 0.69555(3) 0.41448(2) 0.283771(9) 0.03872(11) Uani d . 1 Cd
O1 0.3733(3) 0.4775(2) 0.28408(10) 0.0497(5) Uani d . 1 O
O2 0.1764(4) 0.6450(3) 0.28483(17) 0.0978(11) Uani d . 1 O
O3 0.4357(4) 0.6803(2) 0.24134(10) 0.0574(6) Uani d . 1 O
O4 0.6391(4) 0.4207(2) 0.16966(11) 0.0596(6) Uani d . 1 O
O5 0.8478(4) 0.5651(3) 0.20342(11) 0.0643(6) Uani d . 1 O
O6 0.7804(4) 0.5464(2) 0.10147(10) 0.0605(6) Uani d . 1 O
O7 1.0023(3) 0.3510(3) 0.30956(12) 0.0567(6) Uani d D 1 O
N1 0.7457(3) 0.6059(2) 0.35364(11) 0.0372(5) Uani d . 1 N
N2 0.6661(3) 0.3349(2) 0.38942(10) 0.0350(5) Uani d . 1 N
N3 0.3274(4) 0.6019(2) 0.26928(13) 0.0463(6) Uani d . 1 N
N4 0.7556(3) 0.5117(2) 0.15634(11) 0.0424(6) Uani d . 1 N
C1 0.7850(4) 0.7379(3) 0.33621(14) 0.0447(7) Uani d . 1 C
H1 0.7784 0.7605 0.2927 0.054 Uiso calc R 1 H
C2 0.8355(4) 0.8431(3) 0.38041(17) 0.0504(8) Uani d . 1 C
H2 0.8621 0.9340 0.3665 0.061 Uiso calc R 1 H
C3 0.8457(4) 0.8120(3) 0.44386(16) 0.0488(7) Uani d . 1 C
H3 0.8814 0.8813 0.4737 0.059 Uiso calc R 1 H
C4 0.8022(4) 0.6746(3) 0.46489(13) 0.0400(6) Uani d . 1 C
C5 0.8083(4) 0.6355(4) 0.53062(14) 0.0516(8) Uani d . 1 C
H5 0.8407 0.7027 0.5619 0.062 Uiso calc R 1 H
C6 0.7679(4) 0.5028(3) 0.54854(14) 0.0497(7) Uani d . 1 C
H6 0.7724 0.4796 0.5920 0.060 Uiso calc R 1 H
C7 0.7181(4) 0.3968(3) 0.50161(13) 0.0396(6) Uani d . 1 C
C8 0.6789(4) 0.2563(3) 0.51858(14) 0.0492(7) Uani d . 1 C
H8 0.6812 0.2294 0.5616 0.059 Uiso calc R 1 H
C9 0.6376(4) 0.1606(3) 0.47144(15) 0.0504(7) Uani d . 1 C
H9 0.6140 0.0668 0.4818 0.060 Uiso calc R 1 H
C10 0.6309(4) 0.2032(3) 0.40762(14) 0.0435(7) Uani d . 1 C
H10 0.6002 0.1364 0.3760 0.052 Uiso calc R 1 H
C11 0.7101(3) 0.4316(3) 0.43616(12) 0.0326(6) Uani d . 1 C
C12 0.7524(4) 0.5743(2) 0.41695(12) 0.0329(6) Uani d . 1 C
H7A 1.080(3) 0.410(2) 0.3029(15) 0.040 Uiso d D 1 H
H7B 1.030(4) 0.2688(16) 0.3043(14) 0.040 Uiso d D 1 H

loop_
_atom_site_aniso_label
_atom_site_aniso_U_11
_atom_site_aniso_U_22
_atom_site_aniso_U_33
_atom_site_aniso_U_12
_atom_site_aniso_U_13
_atom_site_aniso_U_23
Cd1 0.05510(16) 0.03369(14) 0.02775(13) -0.00390(8) 0.00577(9) -0.00232(7)
O1 0.0628(13) 0.0309(10) 0.0553(13) 0.0025(9) 0.0028(10) 0.0093(9)
O2 0.0495(17) 0.0677(18) 0.175(4) 0.0128(13) -0.0067(19) 0.0221(18)
O3 0.0934(17) 0.0367(11) 0.0434(12) -0.0039(11) 0.0138(11) 0.0070(9)
O4 0.0816(17) 0.0482(13) 0.0501(14) -0.0171(11) 0.0128(12) -0.0008(10)
O5 0.0786(17) 0.0740(16) 0.0399(12) -0.0179(12) 0.0002(12) -0.0088(11)
O6 0.0917(18) 0.0590(13) 0.0316(11) 0.0026(12) 0.0100(11) 0.0107(10)
O7 0.0529(14) 0.0482(13) 0.0697(15) -0.0094(11) 0.0100(11) -0.0097(12)
N1 0.0483(14) 0.0309(12) 0.0329(12) -0.0025(9) 0.0062(10) 0.0003(9)
N2 0.0423(13) 0.0311(12) 0.0320(11) -0.0020(9) 0.0058(9) -0.0006(9)
N3 0.0576(17) 0.0343(13) 0.0450(14) -0.0015(12) -0.0153(12) 0.0034(11)
N4 0.0589(15) 0.0346(13) 0.0342(13) 0.0075(11) 0.0070(11) 0.0001(10)
C1 0.0563(18) 0.0322(14) 0.0467(16) -0.0018(12) 0.0111(14) 0.0033(12)
C2 0.0534(18) 0.0279(14) 0.070(2) -0.0034(13) 0.0052(16) -0.0004(14)
C3 0.0485(17) 0.0370(15) 0.060(2) -0.0007(13) -0.0026(14) -0.0162(14)
C4 0.0393(15) 0.0395(15) 0.0409(15) 0.0048(12) -0.0008(12) -0.0121(12)
C5 0.058(2) 0.0571(19) 0.0385(16) 0.0070(15) -0.0049(14) -0.0166(14)
C6 0.0547(18) 0.065(2) 0.0297(14) 0.0103(15) -0.0004(13) -0.0019(14)
C7 0.0382(15) 0.0498(17) 0.0308(14) 0.0073(12) 0.0028(11) 0.0045(12)
C8 0.0529(18) 0.0558(19) 0.0396(15) 0.0069(15) 0.0085(13) 0.0151(14)
C9 0.0558(19) 0.0405(16) 0.0558(19) -0.0044(14) 0.0117(15) 0.0166(15)
C10 0.0539(18) 0.0337(14) 0.0431(16) -0.0074(12) 0.0053(13) 0.0007(12)
C11 0.0312(13) 0.0348(14) 0.0320(13) 0.0022(10) 0.0039(11) -0.0010(11)
C12 0.0344(14) 0.0320(13) 0.0327(14) 0.0024(10) 0.0040(11) -0.0026(10)

loop_
_atom_type_symbol
_atom_type_description
_atom_type_scat_dispersion_real
_atom_type_scat_dispersion_imag
_atom_type_scat_source
C C 0.0033 0.0016 'International Tables Vol C Tables 4.2.6.8 and 6.1.1.4'
H H 0.0000 0.0000 'International Tables Vol C Tables 4.2.6.8 and 6.1.1.4'
N N 0.0061 0.0033 'International Tables Vol C Tables 4.2.6.8 and 6.1.1.4'
O O 0.0106 0.0060 'International Tables Vol C Tables 4.2.6.8 and 6.1.1.4'
Cd Cd -0.8075 1.2024 'International Tables Vol C Tables 4.2.6.8 and 6.1.1.4'

loop_
_geom_angle_atom_site_label_1
_geom_angle_atom_site_label_2
_geom_angle_atom_site_label_3
_geom_angle_site_symmetry_1
_geom_angle_site_symmetry_3
_geom_angle
_geom_angle_publ_flag
N1 Cd1 O7 . . 86.66(8) yes
N1 Cd1 N2 . . 71.52(7) yes
O7 Cd1 N2 . . 80.62(8) yes
N1 Cd1 O4 . . 127.77(7) yes
O7 Cd1 O4 . . 110.09(9) yes
N2 Cd1 O4 . . 157.08(7) yes
N1 Cd1 O1 . . 85.69(8) yes
O7 Cd1 O1 . . 166.55(8) yes
N2 Cd1 O1 . . 86.46(7) yes
O4 Cd1 O1 . . 83.33(8) yes
N1 Cd1 O3 . 2_645 151.14(7) no
O7 Cd1 O3 . 2_645 99.83(8) no
N2 Cd1 O3 . 2_645 81.76(7) no
O4 Cd1 O3 . 2_645 76.52(7) no
O1 Cd1 O3 . 2_645 81.88(7) no
N1 Cd1 O5 . . 85.25(8) no
O7 Cd1 O5 . . 81.37(9) no
N2 Cd1 O5 . . 151.26(7) no
O4 Cd1 O5 . . 51.54(7) no
O1 Cd1 O5 . . 108.96(8) no
O3 Cd1 O5 2_645 . 123.43(7) no
N3 O1 Cd1 . . 118.31(18) no
N3 O3 Cd1 . 2_655 112.88(19) no
N4 O4 Cd1 . . 99.05(17) no
N4 O5 Cd1 . . 93.32(16) no
Cd1 O7 H7A . . 117(2) no
Cd1 O7 H7B . . 116.9(19) no
H7A O7 H7B . . 117(2) no
C1 N1 C12 . . 118.4(2) no
C1 N1 Cd1 . . 125.59(19) no
C12 N1 Cd1 . . 115.65(15) no
C10 N2 C11 . . 117.8(2) no
C10 N2 Cd1 . . 126.60(18) no
C11 N2 Cd1 . . 115.21(16) no
O2 N3 O3 . . 121.3(3) no
O2 N3 O1 . . 118.3(3) no
O3 N3 O1 . . 120.4(3) no
O6 N4 O4 . . 122.3(3) no
O6 N4 O5 . . 121.7(3) no
O4 N4 O5 . . 116.1(2) no
N1 C1 C2 . . 122.7(3) no
N1 C1 H1 . . 118.6 no
C2 C1 H1 . . 118.6 no
C3 C2 C1 . . 119.4(3) no
C3 C2 H2 . . 120.3 no
C1 C2 H2 . . 120.3 no
C2 C3 C4 . . 120.2(3) no
C2 C3 H3 . . 119.9 no
C4 C3 H3 . . 119.9 no
C12 C4 C3 . . 116.8(3) no
C12 C4 C5 . . 120.2(3) no
C3 C4 C5 . . 123.0(3) no
C6 C5 C4 . . 121.1(3) no
C6 C5 H5 . . 119.5 no
C4 C5 H5 . . 119.5 no
C5 C6 C7 . . 120.9(3) no
C5 C6 H6 . . 119.6 no
C7 C6 H6 . . 119.6 no
C11 C7 C8 . . 117.9(3) no
C11 C7 C6 . . 119.7(3) no
C8 C7 C6 . . 122.4(3) no
C9 C8 C7 . . 119.1(3) no
C9 C8 H8 . . 120.4 no
C7 C8 H8 . . 120.4 no
C8 C9 C10 . . 119.7(3) no
C8 C9 H9 . . 120.1 no
C10 C9 H9 . . 120.1 no
N2 C10 C9 . . 123.2(3) no
N2 C10 H10 . . 118.4 no
C9 C10 H10 . . 118.4 no
N2 C11 C7 . . 122.3(2) no
N2 C11 C12 . . 118.3(2) no
C7 C11 C12 . . 119.4(2) no
N1 C12 C4 . . 122.5(2) no
N1 C12 C11 . . 118.7(2) no
C4 C12 C11 . . 118.8(2) no

loop_
_geom_bond_atom_site_label_1
_geom_bond_atom_site_label_2
_geom_bond_site_symmetry_2
_geom_bond_distance
_geom_bond_publ_flag
Cd1 N1 . 2.337(2) yes
Cd1 O7 . 2.337(2) yes
Cd1 N2 . 2.346(2) yes
Cd1 O4 . 2.390(2) yes
Cd1 O1 . 2.412(2) yes
Cd1 O3 2_645 2.453(2) yes
Cd1 O5 . 2.499(2) yes
Cd1 Cd1 2_645 5.6461(3) yes
O1 N3 . 1.254(3) no
O2 N3 . 1.228(4) no
O3 N3 . 1.246(3) no
O3 Cd1 2_655 2.453(2) no
O4 N4 . 1.247(3) no
O5 N4 . 1.262(3) no
O6 N4 . 1.212(3) no
O7 H7A . 0.807(16) no
O7 H7B . 0.811(16) no
N1 C1 . 1.333(3) no
N1 C12 . 1.350(3) no
N2 C10 . 1.329(3) no
N2 C11 . 1.360(3) no
C1 C2 . 1.390(4) no
C1 H1 . 0.9300 no
C2 C3 . 1.352(5) no
C2 H2 . 0.9300 no
C3 C4 . 1.410(4) no
C3 H3 . 0.9300 no
C4 C12 . 1.409(4) no
C4 C5 . 1.416(4) no
C5 C6 . 1.345(5) no
C5 H5 . 0.9300 no
C6 C7 . 1.432(4) no
C6 H6 . 0.9300 no
C7 C11 . 1.400(4) no
C7 C8 . 1.406(4) no
C8 C9 . 1.356(4) no
C8 H8 . 0.9300 no
C9 C10 . 1.387(4) no
C9 H9 . 0.9300 no
C10 H10 . 0.9300 no
C11 C12 . 1.444(3) no

loop_
_geom_hbond_atom_site_label_D
_geom_hbond_atom_site_label_H
_geom_hbond_atom_site_label_A
_geom_hbond_site_symmetry_A
_geom_hbond_distance_DH
_geom_hbond_distance_HA
_geom_hbond_distance_DA
_geom_hbond_angle_DHA
_geom_hbond_publ_flag
O7 H7A O1 1_655 0.807(16) 2.28(2) 3.017(3) 153(2) yes
O7 H7A O2 1_655 0.807(16) 2.366(16) 3.105(4) 153(2) yes
O7 H7B O5 2_745 0.811(16) 2.128(18) 2.929(3) 169(3) yes
O7 H7B O2 2_645 0.811(16) 2.60(3) 3.008(4) 113(2) yes
